data_2207772
loop_
_publ_author_name
'Shao, Ling'
'Zhang, Qing'
'Zhou, Xin'
'Fang, Jian-Xin'

_publ_section_title
(<i>E</i>)-4-(4-Chlorophenyl)-<i>N</i>-(5-methyl-1,3-benzodioxol-5-ylmethylene)-5-(1<i>H</i>-1,2,4-triazol-1-yl)-1,3-thiazol-2-amine
_journal_coeditor_code DN6288
_journal_issue 1
_journal_name_full 'Acta Crystallographica Section E'
_journal_page_first o334
_journal_page_last o335
_journal_paper_doi 10.1107/S1600536805042212
_journal_volume 62
_journal_year 2006
_chemical_formula_iupac 'C19 H12 Cl N5 O2 S'
_chemical_formula_moiety 'C19 H12 Cl N5 O2 S'
_chemical_formula_sum 'C19 H12 Cl N5 O2 S'
_chemical_formula_weight 409.85
_chemical_name_systematic
;
(E)-4-(4-Chlorophenyl)-N-(5-methyl-1,3-benzodioxol-5-ylmethylene)-
5-(1H-1,2,4-triazol-1-yl)-1,3-thiazol-2-amine
;
_space_group_IT_number 2
_symmetry_cell_setting triclinic
_symmetry_space_group_name_Hall '-P 1'
_symmetry_space_group_name_H-M 'P -1'
_atom_sites_solution_hydrogens geom
_atom_sites_solution_primary direct
_atom_sites_solution_secondary difmap
_cell_angle_alpha 94.871(4)
_cell_angle_beta 92.332(4)
_cell_angle_gamma 114.170(4)
_cell_formula_units_Z 2
_cell_length_a 7.8260(19)
_cell_length_b 8.929(2)
_cell_length_c 14.221(3)
_cell_measurement_reflns_used 1873
_cell_measurement_temperature 294(2)
_cell_measurement_theta_max 26.28
_cell_measurement_theta_min 2.86
_cell_volume 900.2(4)
_computing_cell_refinement 'SAINT (Bruker, 1999)'
_computing_data_collection 'SMART (Bruker, 1998)'
_computing_data_reduction SAINT
_computing_molecular_graphics 'SHELXTL (Bruker, 1999) and PLATON (Spek, 2003)'
_computing_publication_material SHELXTL
_computing_structure_refinement 'SHELXL97 (Sheldrick, 1997)'
_computing_structure_solution 'SHELXS97 (Sheldrick, 1997)'
_diffrn_ambient_temperature 294(2)
_diffrn_measured_fraction_theta_full 0.994
_diffrn_measured_fraction_theta_max 0.994
_diffrn_measurement_device_type 'Bruker SMART CCD area-detector'
_diffrn_measurement_method '\f and \w'
_diffrn_radiation_monochromator graphite
_diffrn_radiation_source 'fine-focus sealed tube'
_diffrn_radiation_type MoK\a
_diffrn_radiation_wavelength 0.71073
_diffrn_reflns_av_R_equivalents 0.0286
_diffrn_reflns_av_sigmaI/netI 0.0466
_diffrn_reflns_limit_h_max 9
_diffrn_reflns_limit_h_min -9
_diffrn_reflns_limit_k_max 9
_diffrn_reflns_limit_k_min -10
_diffrn_reflns_limit_l_max 16
_diffrn_reflns_limit_l_min -15
_diffrn_reflns_number 4582
_diffrn_reflns_theta_full 25.01
_diffrn_reflns_theta_max 25.01
_diffrn_reflns_theta_min 1.44
_exptl_absorpt_coefficient_mu 0.355
_exptl_absorpt_correction_T_max 0.945
_exptl_absorpt_correction_T_min 0.910
_exptl_absorpt_correction_type multi-scan
_exptl_absorpt_process_details '(SADABS; Sheldrick, 1996)'
_exptl_crystal_colour yellow
_exptl_crystal_density_diffrn 1.512
_exptl_crystal_density_method 'not measured'
_exptl_crystal_description block
_exptl_crystal_F_000 420
_exptl_crystal_size_max 0.26
_exptl_crystal_size_mid 0.20
_exptl_crystal_size_min 0.16
_refine_diff_density_max 0.317
_refine_diff_density_min -0.410
_refine_ls_extinction_method none
_refine_ls_goodness_of_fit_ref 1.014
_refine_ls_hydrogen_treatment constr
_refine_ls_matrix_type full
_refine_ls_number_parameters 253
_refine_ls_number_reflns 3160
_refine_ls_number_restraints 0
_refine_ls_restrained_S_all 1.014
_refine_ls_R_factor_all 0.0684
_refine_ls_R_factor_gt 0.0450
_refine_ls_shift/su_max 0.001
_refine_ls_shift/su_mean 0.000
_refine_ls_structure_factor_coef Fsqd
_refine_ls_weighting_details 'calc w = 1/[\s^2^(Fo^2^)+(0.0622P)^2^+0.3304P] where P=(Fo^2^+2Fc^2^)/3'
_refine_ls_weighting_scheme calc
_refine_ls_wR_factor_gt 0.1110
_refine_ls_wR_factor_ref 0.1265
_reflns_number_gt 2302
_reflns_number_total 3160
_reflns_threshold_expression I>2\s(I)
_cod_data_source_file dn6288.cif
_cod_data_source_block I
_cod_depositor_comments
;
The following automatic conversions were performed:
'_symmetry_cell_setting' value 'Triclinic' changed to 'triclinic'
according to '/home/saulius/struct/CIF-dictionaries/cif_core.dic'
dictionary named 'cif_core.dic' version 2.4.1 from 2010-06-29.

Automatic conversion script
Id: cif_fix_enum 1527 2010-12-29 10:47:43Z saulius 

The following automatic conversions were performed:

'_symmetry_cell_setting' value 'Triclinic' changed to 'triclinic'
according to /home/saulius/struct/CIF-dictionaries/cif_core.dic
dictionary named 'cif_core.dic' version 2.4.1 from 2010-06-29.

Automatic conversion script
Id: cif_fix_values 1715 2011-07-08 13:25:40Z adriana 
;
_cod_original_sg_symbol_Hall -P1
_cod_original_sg_symbol_H-M P-1
_cod_database_code 2207772

loop_
_symmetry_equiv_pos_as_xyz
'x, y, z'
'-x, -y, -z'

loop_
_atom_site_label
_atom_site_fract_x
_atom_site_fract_y
_atom_site_fract_z
_atom_site_U_iso_or_equiv
_atom_site_adp_type
_atom_site_calc_flag
_atom_site_refinement_flags
_atom_site_occupancy
_atom_site_type_symbol
S1 1.26020(9) 0.46507(8) 0.50351(5) 0.0461(2) Uani d . 1 S
Cl1 0.66432(13) 0.29773(17) -0.03482(6) 0.1048(4) Uani d . 1 Cl
O1 0.6359(3) -0.2717(2) 0.87759(13) 0.0562(5) Uani d . 1 O
O2 0.9087(3) -0.0324(2) 0.90043(13) 0.0552(5) Uani d . 1 O
N1 1.3546(3) 0.6178(2) 0.34565(15) 0.0415(5) Uani d . 1 N
N2 1.4619(3) 0.7640(3) 0.39798(16) 0.0554(6) Uani d . 1 N
N3 1.5589(4) 0.7588(3) 0.25117(18) 0.0631(7) Uani d . 1 N
N4 0.9525(3) 0.2587(2) 0.41150(14) 0.0405(5) Uani d . 1 N
N5 1.0020(3) 0.2142(3) 0.57465(14) 0.0449(5) Uani d . 1 N
C1 1.0451(3) 0.3735(3) 0.35029(17) 0.0371(6) Uani d . 1 C
C2 0.9531(3) 0.3571(3) 0.25549(18) 0.0400(6) Uani d . 1 C
C3 0.8440(4) 0.2022(3) 0.20817(19) 0.0467(7) Uani d . 1 C
H3 0.8310 0.1086 0.2367 0.056 Uiso calc R 1 H
C4 0.7545(4) 0.1842(4) 0.1200(2) 0.0577(8) Uani d . 1 C
H4 0.6815 0.0794 0.0893 0.069 Uiso calc R 1 H
C5 0.7739(4) 0.3220(5) 0.0777(2) 0.0638(9) Uani d . 1 C
C6 0.8768(5) 0.4763(5) 0.1230(2) 0.0747(10) Uani d . 1 C
H6 0.8870 0.5689 0.0941 0.090 Uiso calc R 1 H
C7 0.9662(4) 0.4948(4) 0.2119(2) 0.0608(8) Uani d . 1 C
H7 1.0356 0.6001 0.2428 0.073 Uiso calc R 1 H
C8 1.2142(3) 0.4906(3) 0.38863(17) 0.0397(6) Uani d . 1 C
C9 1.4181(4) 0.6178(3) 0.2594(2) 0.0566(8) Uani d . 1 C
H9 1.3688 0.5296 0.2119 0.068 Uiso calc R 1 H
C10 1.5792(4) 0.8412(4) 0.3368(2) 0.0654(9) Uani d . 1 C
H10 1.6716 0.9478 0.3522 0.078 Uiso calc R 1 H
C11 1.0482(3) 0.2945(3) 0.49322(17) 0.0391(6) Uani d . 1 C
C12 0.8471(4) 0.0866(3) 0.57139(18) 0.0446(6) Uani d . 1 C
H12 0.7695 0.0518 0.5153 0.054 Uiso calc R 1 H
C13 0.7873(4) -0.0064(3) 0.65205(17) 0.0410(6) Uani d . 1 C
C14 0.8979(4) 0.0432(3) 0.73899(18) 0.0415(6) Uani d . 1 C
H14 1.0110 0.1368 0.7476 0.050 Uiso calc R 1 H
C15 0.8307(4) -0.0528(3) 0.80944(17) 0.0408(6) Uani d . 1 C
C16 0.6653(4) -0.1945(3) 0.79674(17) 0.0417(6) Uani d . 1 C
C17 0.5543(4) -0.2444(3) 0.71386(19) 0.0486(7) Uani d . 1 C
H17 0.4418 -0.3387 0.7064 0.058 Uiso calc R 1 H
C18 0.6187(4) -0.1462(3) 0.64105(18) 0.0476(7) Uani d . 1 C
H18 0.5469 -0.1751 0.5833 0.057 Uiso calc R 1 H
C19 0.7965(4) -0.1776(4) 0.9421(2) 0.0573(8) Uani d . 1 C
H19A 0.8682 -0.2419 0.9535 0.069 Uiso calc R 1 H
H19B 0.7577 -0.1477 1.0021 0.069 Uiso calc R 1 H

loop_
_atom_site_aniso_label
_atom_site_aniso_U_11
_atom_site_aniso_U_22
_atom_site_aniso_U_33
_atom_site_aniso_U_12
_atom_site_aniso_U_13
_atom_site_aniso_U_23
S1 0.0435(4) 0.0462(4) 0.0375(4) 0.0076(3) -0.0024(3) 0.0073(3)
Cl1 0.0629(6) 0.1850(12) 0.0413(5) 0.0219(6) -0.0027(4) 0.0368(6)
O1 0.0551(12) 0.0602(12) 0.0384(11) 0.0068(10) 0.0026(9) 0.0171(9)
O2 0.0583(12) 0.0564(12) 0.0352(10) 0.0083(10) -0.0086(8) 0.0095(9)
N1 0.0417(12) 0.0356(11) 0.0378(12) 0.0064(9) -0.0009(9) 0.0067(9)
N2 0.0574(15) 0.0413(13) 0.0444(13) -0.0023(11) 0.0003(11) 0.0037(10)
N3 0.0642(16) 0.0578(15) 0.0472(15) 0.0029(13) 0.0081(12) 0.0154(12)
N4 0.0393(11) 0.0403(12) 0.0372(12) 0.0111(9) 0.0016(9) 0.0088(9)
N5 0.0473(13) 0.0468(13) 0.0371(12) 0.0146(11) 0.0035(10) 0.0121(10)
C1 0.0374(13) 0.0357(13) 0.0372(14) 0.0132(11) 0.0034(10) 0.0094(11)
C2 0.0342(13) 0.0434(14) 0.0388(14) 0.0112(11) 0.0030(11) 0.0104(11)
C3 0.0418(15) 0.0513(16) 0.0430(16) 0.0147(12) 0.0038(12) 0.0072(13)
C4 0.0438(16) 0.072(2) 0.0447(17) 0.0142(15) -0.0007(13) -0.0037(15)
C5 0.0389(16) 0.104(3) 0.0369(16) 0.0162(17) 0.0034(12) 0.0208(17)
C6 0.061(2) 0.084(2) 0.068(2) 0.0135(18) -0.0051(17) 0.0441(19)
C7 0.0595(18) 0.0504(17) 0.0604(19) 0.0091(14) -0.0096(15) 0.0207(15)
C8 0.0425(14) 0.0368(13) 0.0361(14) 0.0122(11) 0.0027(11) 0.0066(11)
C9 0.0624(19) 0.0473(16) 0.0419(16) 0.0044(14) 0.0076(13) 0.0044(13)
C10 0.0628(19) 0.0509(17) 0.0515(19) -0.0079(15) 0.0005(15) 0.0100(15)
C11 0.0415(14) 0.0383(13) 0.0357(14) 0.0139(11) 0.0040(11) 0.0083(11)
C12 0.0497(16) 0.0466(15) 0.0336(14) 0.0159(13) -0.0006(11) 0.0073(11)
C13 0.0446(14) 0.0406(14) 0.0362(14) 0.0154(12) 0.0030(11) 0.0078(11)
C14 0.0404(14) 0.0360(13) 0.0413(15) 0.0091(11) -0.0014(11) 0.0058(11)
C15 0.0439(14) 0.0425(14) 0.0331(14) 0.0159(12) -0.0019(11) 0.0017(11)
C16 0.0437(14) 0.0446(14) 0.0340(14) 0.0146(12) 0.0059(11) 0.0078(11)
C17 0.0404(14) 0.0465(15) 0.0442(16) 0.0031(12) 0.0006(12) 0.0085(12)
C18 0.0471(15) 0.0524(16) 0.0337(14) 0.0112(13) -0.0036(11) 0.0065(12)
C19 0.0542(17) 0.0647(19) 0.0412(16) 0.0108(15) 0.0023(13) 0.0169(14)

loop_
_atom_type_symbol
_atom_type_description
_atom_type_scat_dispersion_real
_atom_type_scat_dispersion_imag
_atom_type_scat_source
C C 0.0033 0.0016 'International Tables Vol C Tables 4.2.6.8 and 6.1.1.4'
H H 0.0000 0.0000 'International Tables Vol C Tables 4.2.6.8 and 6.1.1.4'
N N 0.0061 0.0033 'International Tables Vol C Tables 4.2.6.8 and 6.1.1.4'
O O 0.0106 0.0060 'International Tables Vol C Tables 4.2.6.8 and 6.1.1.4'
S S 0.1246 0.1234 'International Tables Vol C Tables 4.2.6.8 and 6.1.1.4'
Cl Cl 0.1484 0.1585 'International Tables Vol C Tables 4.2.6.8 and 6.1.1.4'

loop_
_geom_angle_atom_site_label_1
_geom_angle_atom_site_label_2
_geom_angle_atom_site_label_3
_geom_angle
C8 S1 C11 88.10(12)
C16 O1 C19 106.1(2)
C15 O2 C19 106.3(2)
C9 N1 N2 109.1(2)
C9 N1 C8 131.0(2)
N2 N1 C8 119.6(2)
C10 N2 N1 101.3(2)
C9 N3 C10 102.1(2)
C11 N4 C1 110.7(2)
C12 N5 C11 118.3(2)
C8 C1 N4 113.4(2)
C8 C1 C2 128.3(2)
N4 C1 C2 118.3(2)
C3 C2 C7 117.9(3)
C3 C2 C1 120.5(2)
C7 C2 C1 121.6(2)
C4 C3 C2 121.4(3)
C4 C3 H3 119.3
C2 C3 H3 119.3
C5 C4 C3 119.5(3)
C5 C4 H4 120.3
C3 C4 H4 120.3
C6 C5 C4 120.8(3)
C6 C5 Cl1 120.2(3)
C4 C5 Cl1 119.0(3)
C5 C6 C7 119.9(3)
C5 C6 H6 120.1
C7 C6 H6 120.1
C6 C7 C2 120.6(3)
C6 C7 H7 119.7
C2 C7 H7 119.7
C1 C8 N1 129.6(2)
C1 C8 S1 111.83(19)
N1 C8 S1 118.47(18)
N3 C9 N1 110.8(2)
N3 C9 H9 124.6
N1 C9 H9 124.6
N2 C10 N3 116.6(3)
N2 C10 H10 121.7
N3 C10 H10 121.7
N4 C11 N5 128.8(2)
N4 C11 S1 115.96(19)
N5 C11 S1 115.28(18)
N5 C12 C13 122.4(2)
N5 C12 H12 118.8
C13 C12 H12 118.8
C18 C13 C14 120.7(2)
C18 C13 C12 118.3(2)
C14 C13 C12 120.9(2)
C15 C14 C13 116.4(2)
C15 C14 H14 121.8
C13 C14 H14 121.8
C14 C15 O2 128.4(2)
C14 C15 C16 122.3(2)
O2 C15 C16 109.3(2)
C17 C16 O1 127.4(2)
C17 C16 C15 122.6(2)
O1 C16 C15 110.1(2)
C16 C17 C18 116.1(2)
C16 C17 H17 122.0
C18 C17 H17 122.0
C13 C18 C17 121.9(2)
C13 C18 H18 119.1
C17 C18 H18 119.1
O1 C19 O2 107.6(2)
O1 C19 H19A 110.2
O2 C19 H19A 110.2
O1 C19 H19B 110.2
O2 C19 H19B 110.2
H19A C19 H19B 108.5

loop_
_geom_bond_atom_site_label_1
_geom_bond_atom_site_label_2
_geom_bond_distance
S1 C8 1.713(3)
S1 C11 1.722(3)
Cl1 C5 1.738(3)
O1 C16 1.370(3)
O1 C19 1.427(3)
O2 C15 1.373(3)
O2 C19 1.429(3)
N1 C9 1.342(3)
N1 N2 1.360(3)
N1 C8 1.421(3)
N2 C10 1.312(4)
N3 C9 1.309(3)
N3 C10 1.336(4)
N4 C11 1.298(3)
N4 C1 1.389(3)
N5 C12 1.275(3)
N5 C11 1.396(3)
C1 C8 1.362(3)
C1 C2 1.469(3)
C2 C3 1.387(4)
C2 C7 1.393(4)
C3 C4 1.375(4)
C3 H3 0.9300
C4 C5 1.371(5)
C4 H4 0.9300
C5 C6 1.364(5)
C6 C7 1.383(4)
C6 H6 0.9300
C7 H7 0.9300
C9 H9 0.9300
C10 H10 0.9300
C12 C13 1.453(4)
C12 H12 0.9300
C13 C18 1.387(4)
C13 C14 1.407(3)
C14 C15 1.354(4)
C14 H14 0.9300
C15 C16 1.382(4)
C16 C17 1.361(4)
C17 C18 1.389(4)
C17 H17 0.9300
C18 H18 0.9300
C19 H19A 0.9700
C19 H19B 0.9700

loop_
_geom_hbond_atom_site_label_D
_geom_hbond_atom_site_label_H
_geom_hbond_atom_site_label_A
_geom_hbond_site_symmetry_A
_geom_hbond_distance_DH
_geom_hbond_distance_HA
_geom_hbond_distance_DA
_geom_hbond_angle_DHA
C9 H9 O1 2_756 0.93 2.52 3.371(4) 152.2

loop_
_cod_related_entry_id
_cod_related_entry_database
_cod_related_entry_code
1 ChemSpider 30654907
